data_4109349
loop_
_publ_author_name
'Masayuki Nihei'
'Lingqin Han'
'Hiroki Oshio'

_publ_section_title
;
 Magnetic Bistability and Single-Crystal-to-Single-Crystal Transformation
 Induced by Guest Desorption
;
_journal_name_full 'Journal of the American Chemical Society'
_journal_page_first 5312
_journal_page_last 5313
_journal_paper_doi 10.1021/ja069120i
_journal_volume 129
_journal_year 2007
_chemical_formula_sum 'C50 H34 B2 F8 Fe3 N10 O'
_chemical_formula_weight 1132.04
_chemical_name_systematic
; 
 ? 
;
_space_group_IT_number 15
_symmetry_cell_setting monoclinic
_symmetry_space_group_name_Hall '-C 2yc'
_symmetry_space_group_name_H-M 'C 1 2/c 1'
_atom_sites_solution_hydrogens geom
_atom_sites_solution_primary direct
_atom_sites_solution_secondary difmap
_audit_creation_method SHELXL-97
_cell_angle_alpha 90.00
_cell_angle_beta 126.569(14)
_cell_angle_gamma 90.00
_cell_formula_units_Z 4
_cell_length_a 25.42(2)
_cell_length_b 12.686(12)
_cell_length_c 20.653(19)
_cell_measurement_temperature 293(2)
_cell_volume 5349(8)
_computing_cell_refinement 'Bruker SMART'
_computing_data_collection 'Bruker SMART'
_computing_data_reduction 'Bruker SAINT'
_computing_molecular_graphics 'Bruker SHELXTL'
_computing_publication_material 'Bruker SHELXTL'
_computing_structure_refinement 'SHELXL-97 (Sheldrick, 1997)'
_computing_structure_solution 'SHELXS-97 (Sheldrick, 1990)'
_diffrn_ambient_temperature 293(2)
_diffrn_measured_fraction_theta_full 0.915
_diffrn_measured_fraction_theta_max 0.915
_diffrn_radiation_monochromator graphite
_diffrn_radiation_source 'fine-focus sealed tube'
_diffrn_radiation_type MoK\a
_diffrn_radiation_wavelength 0.71073
_diffrn_reflns_av_R_equivalents 0.0481
_diffrn_reflns_av_sigmaI/netI 0.0936
_diffrn_reflns_limit_h_max 29
_diffrn_reflns_limit_h_min -32
_diffrn_reflns_limit_k_max 16
_diffrn_reflns_limit_k_min -16
_diffrn_reflns_limit_l_max 26
_diffrn_reflns_limit_l_min -13
_diffrn_reflns_number 15348
_diffrn_reflns_theta_full 27.96
_diffrn_reflns_theta_max 27.96
_diffrn_reflns_theta_min 1.89
_exptl_absorpt_coefficient_mu 0.876
_exptl_absorpt_correction_T_max 0.9175
_exptl_absorpt_correction_T_min 0.8442
_exptl_absorpt_correction_type emprical
_exptl_crystal_colour purple
_exptl_crystal_density_diffrn 1.406
_exptl_crystal_description lozenge
_exptl_crystal_F_000 2288
_exptl_crystal_size_max 0.20
_exptl_crystal_size_mid 0.20
_exptl_crystal_size_min 0.10
_refine_diff_density_max 1.038
_refine_diff_density_min -0.789
_refine_diff_density_rms 0.128
_refine_ls_extinction_method none
_refine_ls_goodness_of_fit_ref 1.238
_refine_ls_hydrogen_treatment mixed
_refine_ls_matrix_type full
_refine_ls_number_parameters 393
_refine_ls_number_reflns 5886
_refine_ls_number_restraints 0
_refine_ls_restrained_S_all 1.238
_refine_ls_R_factor_all 0.1670
_refine_ls_R_factor_gt 0.1135
_refine_ls_shift/su_max 1.501
_refine_ls_shift/su_mean 0.080
_refine_ls_structure_factor_coef Fsqd
_refine_ls_weighting_details 'calc w=1/[\s^2^(Fo^2^)+(0.2000P)^2^+0.0000P] where P=(Fo^2^+2Fc^2^)/3'
_refine_ls_weighting_scheme calc
_refine_ls_wR_factor_gt 0.3457
_refine_ls_wR_factor_ref 0.3845
_reflns_number_gt 3139
_reflns_number_total 5886
_reflns_threshold_expression >2sigma(I)
_cod_data_source_file ja069120isi20070103_122300.cif
_cod_data_source_block Et2O_300K
_cod_original_cell_volume 5350(8)
_cod_database_code 4109349

loop_
_symmetry_equiv_pos_as_xyz
'x, y, z'
'-x, y, -z+1/2'
'x+1/2, y+1/2, z'
'-x+1/2, y+1/2, -z+1/2'
'-x, -y, -z'
'x, -y, z-1/2'
'-x+1/2, -y+1/2, -z'
'x+1/2, -y+1/2, z-1/2'

loop_
_atom_site_label
_atom_site_type_symbol
_atom_site_fract_x
_atom_site_fract_y
_atom_site_fract_z
_atom_site_U_iso_or_equiv
_atom_site_adp_type
_atom_site_occupancy
_atom_site_symmetry_multiplicity
_atom_site_calc_flag
_atom_site_refinement_flags
_atom_site_disorder_assembly
_atom_site_disorder_group
Fe1 Fe 0.5000 0.15065(10) 0.2500 0.0586(5) Uani 1 2 d S . .
Fe2 Fe 0.10486(5) 0.15028(9) 0.23740(7) 0.0748(5) Uani 1 1 d . A .
N1 N 0.4208(3) 0.1438(4) 0.2519(4) 0.0657(14) Uani 1 1 d . A .
N2 N 0.4356(3) 0.0377(5) 0.1601(4) 0.0752(17) Uani 1 1 d . A .
N3 N 0.3787(3) 0.0260(5) 0.1510(4) 0.0791(18) Uani 1 1 d . A .
N4 N 0.5200(3) 0.2628(5) 0.3392(4) 0.0797(18) Uani 1 1 d . . .
N5 N 0.4760(3) 0.2637(5) 0.3549(4) 0.0762(16) Uani 1 1 d . . .
C1 C 0.4219(4) 0.1969(6) 0.3094(5) 0.077(2) Uani 1 1 d . . .
C2 C 0.3738(5) 0.1867(9) 0.3202(7) 0.107(3) Uani 1 1 d . A .
H2 H 0.3754 0.2263 0.3592 0.128 Uiso 1 1 calc R . .
C3 C 0.3213(6) 0.1145(10) 0.2708(10) 0.132(5) Uani 1 1 d . . .
C4 C 0.3220(4) 0.0665(8) 0.2151(8) 0.102(3) Uani 1 1 d . A .
H4 H 0.2880 0.0207 0.1800 0.122 Uiso 1 1 calc R . .
C5 C 0.3719(3) 0.0815(5) 0.2067(5) 0.0686(18) Uani 1 1 d . . .
C6 C 0.3386(5) -0.0419(9) 0.0904(7) 0.115(3) Uani 1 1 d . . .
H6 H 0.2966 -0.0610 0.0724 0.138 Uiso 1 1 calc R A .
C7 C 0.3700(7) -0.0766(10) 0.0612(8) 0.141(5) Uani 1 1 d . A .
H7 H 0.3551 -0.1260 0.0204 0.169 Uiso 1 1 calc R . .
C8 C 0.4296(6) -0.0241(9) 0.1038(7) 0.122(4) Uani 1 1 d . . .
H8 H 0.4609 -0.0309 0.0943 0.146 Uiso 1 1 calc R A .
C9 C 0.4907(8) 0.3307(9) 0.4113(7) 0.126(4) Uani 1 1 d . . .
H9 H 0.4661 0.3449 0.4302 0.151 Uiso 1 1 calc R . .
C10 C 0.5507(8) 0.3772(11) 0.4382(8) 0.154(6) Uani 1 1 d . . .
H10 H 0.5749 0.4264 0.4792 0.185 Uiso 1 1 calc R . .
C11 C 0.5656(6) 0.3331(9) 0.3898(6) 0.117(4) Uani 1 1 d . . .
H11 H 0.6022 0.3499 0.3920 0.140 Uiso 1 1 calc R . .
C12 C 0.2820(9) 0.1191(13) 0.3066(9) 0.088(6) Uani 0.69(3) 1 d P A 1
C12' C 0.2574(10) 0.0731(17) 0.2472(15) 0.056(9) Uani 0.31(3) 1 d P A 2
C13 C 0.2296(10) 0.0634(13) 0.2642(16) 0.108(7) Uani 0.69(3) 1 d P A 1
C13' C 0.2481(12) 0.110(2) 0.3090(15) 0.055(8) Uani 0.31(3) 1 d P A 2
C14 C 0.1887(5) 0.0648(8) 0.2943(8) 0.110(4) Uani 1 1 d . . .
C15 C 0.1330(5) -0.0013(8) 0.2463(7) 0.106(3) Uani 1 1 d . A .
H15 H 0.1249 -0.0447 0.2050 0.127 Uiso 1 1 calc R . .
C16 C 0.0930(5) 0.0083(8) 0.2698(7) 0.102(3) Uani 1 1 d . . .
H16 H 0.0524 -0.0239 0.2454 0.122 Uiso 1 1 calc R A .
C17 C 0.1233(5) 0.0740(9) 0.3361(7) 0.104(3) Uani 1 1 d . A .
H17 H 0.1077 0.0915 0.3656 0.125 Uiso 1 1 calc R . .
C18 C 0.1816(4) 0.1097(8) 0.3509(6) 0.100(3) Uani 1 1 d . A .
H18 H 0.2111 0.1559 0.3919 0.120 Uiso 1 1 calc R . .
C19 C 0.0919(7) 0.2298(12) 0.1436(9) 0.132(4) Uani 1 1 d . . .
H19 H 0.1128 0.2166 0.1198 0.158 Uiso 1 1 calc R A .
C20 C 0.0333(7) 0.1864(12) 0.1208(9) 0.138(5) Uani 1 1 d . A .
H20 H 0.0088 0.1370 0.0800 0.166 Uiso 1 1 calc R . .
C21 C 0.0179(6) 0.2274(12) 0.1668(10) 0.134(5) Uani 1 1 d . . .
H21 H -0.0204 0.2125 0.1614 0.161 Uiso 1 1 calc R A .
C22 C 0.0668(6) 0.2956(9) 0.2243(9) 0.124(4) Uani 1 1 d . A .
H22 H 0.0674 0.3319 0.2638 0.149 Uiso 1 1 calc R . .
C23 C 0.1149(6) 0.2991(9) 0.2110(11) 0.138(5) Uani 1 1 d . A .
H23 H 0.1535 0.3380 0.2396 0.166 Uiso 1 1 calc R . .
B1 B 0.3348(5) 0.3789(9) 0.4386(7) 0.088(3) Uani 1 1 d . . .
F1 F 0.3214(6) 0.4729(9) 0.4656(11) 0.126(5) Uani 0.60(2) 1 d P B 3
F2 F 0.3832(7) 0.4156(12) 0.4323(10) 0.128(6) Uani 0.60(2) 1 d P B 3
F3 F 0.3594(11) 0.2933(14) 0.4776(12) 0.189(11) Uani 0.60(2) 1 d P B 3
F4 F 0.2809(7) 0.3598(15) 0.3645(13) 0.176(11) Uani 0.60(2) 1 d P B 3
F1' F 0.339(2) 0.428(4) 0.489(2) 0.27(3) Uani 0.40(2) 1 d P B 4
F2' F 0.3879(11) 0.346(3) 0.480(2) 0.215(18) Uani 0.40(2) 1 d P B 4
F3' F 0.2943(19) 0.366(2) 0.3584(12) 0.167(16) Uani 0.40(2) 1 d P B 4
F4' F 0.305(2) 0.3041(18) 0.4669(18) 0.173(13) Uani 0.40(2) 1 d P B 4
O1S O 0.2500 0.2500 1.0000 0.33(2) Uani 1 2 d S . .
C1S C 0.249(2) 0.177(4) 0.962(4) 0.23(3) Uani 0.50 1 d P . .
C2S C 0.2747(15) 0.185(2) 0.9278(13) 0.255(14) Uani 1 1 d . . .
H2S1 H 0.2875 0.2572 0.9305 0.383 Uiso 1 1 calc R . .
H2S2 H 0.2441 0.1647 0.8724 0.383 Uiso 1 1 calc R . .
H2S3 H 0.3126 0.1406 0.9536 0.383 Uiso 1 1 calc R . .

loop_
_atom_site_aniso_label
_atom_site_aniso_U_11
_atom_site_aniso_U_22
_atom_site_aniso_U_33
_atom_site_aniso_U_23
_atom_site_aniso_U_13
_atom_site_aniso_U_12
Fe1 0.0445(7) 0.0637(8) 0.0707(9) 0.000 0.0361(6) 0.000
Fe2 0.0640(7) 0.0861(8) 0.0842(9) -0.0133(6) 0.0494(7) -0.0142(5)
N1 0.053(3) 0.060(3) 0.085(4) -0.005(3) 0.041(3) -0.002(2)
N2 0.077(4) 0.062(3) 0.078(4) -0.015(3) 0.042(3) -0.001(3)
N3 0.063(3) 0.065(4) 0.087(4) -0.022(3) 0.033(3) -0.007(3)
N4 0.083(4) 0.068(4) 0.074(4) -0.003(3) 0.039(4) -0.026(3)
N5 0.097(4) 0.059(3) 0.074(4) -0.011(3) 0.052(4) -0.008(3)
C1 0.091(5) 0.063(4) 0.097(6) 0.008(4) 0.067(5) 0.015(4)
C2 0.116(8) 0.112(7) 0.143(9) 0.027(7) 0.105(8) 0.034(6)
C3 0.121(9) 0.101(8) 0.245(16) 0.051(9) 0.147(11) 0.036(7)
C4 0.052(4) 0.101(6) 0.146(9) 0.016(6) 0.055(5) 0.001(4)
C5 0.057(4) 0.061(4) 0.079(5) 0.002(3) 0.035(4) -0.007(3)
C6 0.103(7) 0.092(7) 0.103(7) -0.031(6) 0.037(6) -0.028(5)
C7 0.142(10) 0.110(9) 0.106(8) -0.049(7) 0.039(8) -0.011(8)
C8 0.140(9) 0.103(7) 0.119(8) -0.041(7) 0.075(8) 0.008(6)
C9 0.181(13) 0.088(7) 0.094(7) -0.003(6) 0.074(8) 0.022(7)
C10 0.175(14) 0.088(7) 0.094(9) -0.006(7) 0.024(9) -0.024(8)
C11 0.123(8) 0.098(7) 0.075(6) 0.006(5) 0.028(6) -0.032(6)
C12 0.083(10) 0.100(10) 0.075(10) 0.020(8) 0.043(8) 0.010(8)
C12' 0.029(11) 0.065(13) 0.069(17) -0.019(11) 0.028(10) -0.008(8)
C13 0.086(11) 0.079(10) 0.162(19) -0.003(11) 0.076(12) -0.004(8)
C13' 0.046(12) 0.073(15) 0.062(14) -0.026(11) 0.041(11) -0.028(10)
C14 0.104(7) 0.104(7) 0.168(11) 0.028(7) 0.107(8) 0.021(6)
C15 0.110(7) 0.101(7) 0.125(8) -0.013(6) 0.080(7) -0.007(6)
C16 0.093(6) 0.102(7) 0.124(8) -0.005(6) 0.072(6) -0.016(5)
C17 0.107(7) 0.134(9) 0.103(7) 0.045(7) 0.080(6) 0.035(6)
C18 0.080(6) 0.103(7) 0.094(6) 0.008(5) 0.038(5) -0.009(5)
C19 0.135(10) 0.150(12) 0.125(9) 0.043(9) 0.084(9) 0.011(9)
C20 0.122(10) 0.138(10) 0.112(9) 0.020(8) 0.046(8) -0.022(8)
C21 0.078(7) 0.162(13) 0.138(11) 0.020(10) 0.051(8) -0.004(7)
C22 0.123(9) 0.115(8) 0.155(11) 0.004(8) 0.094(9) 0.026(7)
C23 0.108(8) 0.080(7) 0.202(15) 0.034(8) 0.079(10) -0.007(6)
B1 0.087(7) 0.076(6) 0.085(7) -0.010(5) 0.041(6) 0.010(5)
F1 0.105(7) 0.075(6) 0.173(13) -0.031(6) 0.069(7) 0.023(5)
F2 0.138(10) 0.123(10) 0.167(12) -0.048(8) 0.114(10) -0.040(7)
F3 0.125(15) 0.159(13) 0.166(13) 0.105(12) 0.024(12) -0.015(11)
F4 0.074(7) 0.112(12) 0.19(2) -0.039(12) -0.008(9) 0.006(6)
F1' 0.36(5) 0.29(5) 0.16(3) -0.05(3) 0.15(3) 0.12(4)
F2' 0.066(12) 0.25(4) 0.26(3) 0.05(3) 0.057(17) 0.058(17)
F3' 0.32(4) 0.083(13) 0.070(13) 0.023(10) 0.10(2) 0.002(17)
F4' 0.25(4) 0.119(16) 0.16(2) -0.020(14) 0.12(2) -0.048(18)
O1S 0.40(4) 0.084(11) 0.51(5) -0.09(2) 0.27(4) -0.073(17)
C1S 0.19(4) 0.19(4) 0.35(7) 0.15(5) 0.19(5) 0.03(3)
C2S 0.32(4) 0.19(2) 0.142(17) -0.015(16) 0.08(2) -0.02(2)

loop_
_atom_type_symbol
_atom_type_description
_atom_type_scat_dispersion_real
_atom_type_scat_dispersion_imag
_atom_type_scat_source
C C 0.0033 0.0016 'International Tables Vol C Tables 4.2.6.8 and 6.1.1.4'
H H 0.0000 0.0000 'International Tables Vol C Tables 4.2.6.8 and 6.1.1.4'
B B 0.0013 0.0007 'International Tables Vol C Tables 4.2.6.8 and 6.1.1.4'
F F 0.0171 0.0103 'International Tables Vol C Tables 4.2.6.8 and 6.1.1.4'
Fe Fe 0.3463 0.8444 'International Tables Vol C Tables 4.2.6.8 and 6.1.1.4'
N N 0.0061 0.0033 'International Tables Vol C Tables 4.2.6.8 and 6.1.1.4'
O O 0.0106 0.0060 'International Tables Vol C Tables 4.2.6.8 and 6.1.1.4'

loop_
_geom_angle_atom_site_label_1
_geom_angle_atom_site_label_2
_geom_angle_atom_site_label_3
_geom_angle
_geom_angle_site_symmetry_1
_geom_angle_site_symmetry_3
N1 Fe1 N1 175.1(3) . 2_655
N1 Fe1 N2 74.6(2) . .
N1 Fe1 N2 102.1(2) 2_655 .
N1 Fe1 N2 102.1(2) . 2_655
N1 Fe1 N2 74.6(2) 2_655 2_655
N2 Fe1 N2 95.7(4) . 2_655
N1 Fe1 N4 75.0(2) . .
N1 Fe1 N4 108.3(3) 2_655 .
N2 Fe1 N4 149.6(3) . .
N2 Fe1 N4 91.8(3) 2_655 .
N1 Fe1 N4 108.3(3) . 2_655
N1 Fe1 N4 75.0(2) 2_655 2_655
N2 Fe1 N4 91.8(3) . 2_655
N2 Fe1 N4 149.6(3) 2_655 2_655
N4 Fe1 N4 96.5(4) . 2_655
C16 Fe2 C15 39.7(4) . .
C16 Fe2 C23 174.9(6) . .
C15 Fe2 C23 144.8(6) . .
C16 Fe2 C22 135.0(5) . .
C15 Fe2 C22 173.5(5) . .
C23 Fe2 C22 40.6(5) . .
C16 Fe2 C14 69.0(4) . .
C15 Fe2 C14 41.1(4) . .
C23 Fe2 C14 113.4(4) . .
C22 Fe2 C14 144.9(5) . .
C16 Fe2 C20 113.2(5) . .
C15 Fe2 C20 110.0(6) . .
C23 Fe2 C20 68.7(6) . .
C22 Fe2 C20 67.4(6) . .
C14 Fe2 C20 134.4(7) . .
C16 Fe2 C18 67.6(4) . .
C15 Fe2 C18 67.0(5) . .
C23 Fe2 C18 111.1(5) . .
C22 Fe2 C18 116.1(5) . .
C14 Fe2 C18 40.5(4) . .
C20 Fe2 C18 174.7(7) . .
C16 Fe2 C21 110.8(5) . .
C15 Fe2 C21 134.3(5) . .
C23 Fe2 C21 67.4(5) . .
C22 Fe2 C21 40.2(5) . .
C14 Fe2 C21 172.5(6) . .
C20 Fe2 C21 38.3(5) . .
C18 Fe2 C21 146.8(6) . .
C16 Fe2 C19 142.5(6) . .
C15 Fe2 C19 114.0(6) . .
C23 Fe2 C19 41.7(6) . .
C22 Fe2 C19 68.1(6) . .
C14 Fe2 C19 109.6(5) . .
C20 Fe2 C19 39.8(5) . .
C18 Fe2 C19 136.6(5) . .
C21 Fe2 C19 65.6(6) . .
C16 Fe2 C17 39.8(4) . .
C15 Fe2 C17 66.4(4) . .
C23 Fe2 C17 136.1(7) . .
C22 Fe2 C17 111.8(5) . .
C14 Fe2 C17 68.4(4) . .
C20 Fe2 C17 143.5(5) . .
C18 Fe2 C17 40.2(4) . .
C21 Fe2 C17 116.6(5) . .
C19 Fe2 C17 176.7(5) . .
C5 N1 C1 116.6(6) . .
C5 N1 Fe1 123.4(5) . .
C1 N1 Fe1 119.5(5) . .
C8 N2 N3 104.9(7) . .
C8 N2 Fe1 141.6(7) . .
N3 N2 Fe1 113.4(4) . .
C6 N3 N2 110.7(8) . .
C6 N3 C5 131.8(8) . .
N2 N3 C5 117.5(5) . .
N5 N4 C11 105.5(9) . .
N5 N4 Fe1 114.3(4) . .
C11 N4 Fe1 140.1(9) . .
C9 N5 N4 112.8(9) . .
C9 N5 C1 129.6(10) . .
N4 N5 C1 117.6(6) . .
N1 C1 C2 122.8(9) . .
N1 C1 N5 112.9(6) . .
C2 C1 N5 124.3(9) . .
C1 C2 C3 119.2(10) . .
C4 C3 C2 115.4(8) . .
C4 C3 C12' 97.6(16) . .
C2 C3 C12' 146.5(15) . .
C4 C3 C12 141.4(14) . .
C2 C3 C12 103.1(13) . .
C12' C3 C12 44.3(10) . .
C3 C4 C5 122.4(10) . .
N1 C5 C4 123.5(8) . .
N1 C5 N3 110.8(6) . .
C4 C5 N3 125.6(8) . .
C7 C6 N3 107.8(10) . .
C6 C7 C8 106.1(10) . .
N2 C8 C7 110.5(11) . .
N5 C9 C10 107.0(13) . .
C11 C10 C9 104.2(11) . .
N4 C11 C10 110.6(13) . .
C13 C12 C3 110.6(19) . .
C3 C12' C13' 108(2) . .
C12 C13 C14 114(2) . .
C14 C13' C12' 111(2) . .
C18 C14 C15 104.5(8) . .
C18 C14 C13' 107.2(14) . .
C15 C14 C13' 148.3(14) . .
C18 C14 C13 144.8(13) . .
C15 C14 C13 110.7(13) . .
C13' C14 C13 37.6(10) . .
C18 C14 Fe2 69.7(5) . .
C15 C14 Fe2 69.2(6) . .
C13' C14 Fe2 120.3(12) . .
C13 C14 Fe2 121.1(9) . .
C16 C15 C14 110.0(9) . .
C16 C15 Fe2 69.5(6) . .
C14 C15 Fe2 69.8(6) . .
C15 C16 C17 108.2(9) . .
C15 C16 Fe2 70.7(6) . .
C17 C16 Fe2 71.5(5) . .
C16 C17 C18 107.8(9) . .
C16 C17 Fe2 68.7(6) . .
C18 C17 Fe2 69.4(5) . .
C17 C18 C14 109.4(10) . .
C17 C18 Fe2 70.4(5) . .
C14 C18 Fe2 69.7(6) . .
C20 C19 C23 107.9(13) . .
C20 C19 Fe2 70.0(7) . .
C23 C19 Fe2 68.9(7) . .
C21 C20 C19 108.5(14) . .
C21 C20 Fe2 71.1(8) . .
C19 C20 Fe2 70.2(7) . .
C20 C21 C22 110.9(12) . .
C20 C21 Fe2 70.5(8) . .
C22 C21 Fe2 69.6(6) . .
C21 C22 C23 107.0(13) . .
C21 C22 Fe2 70.2(7) . .
C23 C22 Fe2 69.7(6) . .
C22 C23 C19 105.6(11) . .
C22 C23 Fe2 69.7(6) . .
C19 C23 Fe2 69.3(6) . .
F2' B1 F1' 95(3) . .
F2' B1 F3 46.4(19) . .
F1' B1 F3 98(3) . .
F2' B1 F4 137(2) . .
F1' B1 F4 127(3) . .
F3 B1 F4 110.6(15) . .
F2' B1 F3' 124(3) . .
F1' B1 F3' 140(3) . .
F3 B1 F3' 113.6(18) . .
F4 B1 F3' 19(2) . .
F2' B1 F2 59(2) . .
F1' B1 F2 107(3) . .
F3 B1 F2 102.4(15) . .
F4 B1 F2 108.4(15) . .
F3' B1 F2 89.8(18) . .
F2' B1 F1 117(2) . .
F1' B1 F1 29(3) . .
F3 B1 F1 127.1(18) . .
F4 B1 F1 106.1(13) . .
F3' B1 F1 113.4(18) . .
F2 B1 F1 100.6(11) . .
F2' B1 F4' 97(3) . .
F1' B1 F4' 78(3) . .
F3 B1 F4' 52.9(14) . .
F4 B1 F4' 85.5(17) . .
F3' B1 F4' 101.8(18) . .
F2 B1 F4' 155.2(18) . .
F1 B1 F4' 94.8(14) . .
C1S O1S C1S 180.00(2) 7_557 .
C2S C1S O1S 119(4) . .

loop_
_geom_bond_atom_site_label_1
_geom_bond_atom_site_label_2
_geom_bond_distance
_geom_bond_site_symmetry_2
Fe1 N1 2.039(6) .
Fe1 N1 2.039(6) 2_655
Fe1 N2 2.135(6) .
Fe1 N2 2.135(6) 2_655
Fe1 N4 2.136(7) .
Fe1 N4 2.136(7) 2_655
Fe2 C16 2.006(10) .
Fe2 C15 2.021(10) .
Fe2 C23 2.023(10) .
Fe2 C22 2.024(11) .
Fe2 C14 2.029(10) .
Fe2 C20 2.025(13) .
Fe2 C18 2.029(10) .
Fe2 C21 2.033(12) .
Fe2 C19 2.029(12) .
Fe2 C17 2.042(9) .
N1 C5 1.288(9) .
N1 C1 1.352(10) .
N2 C8 1.333(11) .
N2 N3 1.353(9) .
N3 C6 1.351(11) .
N3 C5 1.445(10) .
N4 N5 1.336(9) .
N4 C11 1.336(12) .
N5 C9 1.304(12) .
N5 C1 1.398(10) .
C1 C2 1.373(12) .
C2 C3 1.428(18) .
C3 C4 1.310(18) .
C3 C12' 1.49(3) .
C3 C12 1.56(2) .
C4 C5 1.392(12) .
C6 C7 1.331(17) .
C7 C8 1.386(16) .
C9 C10 1.41(2) .
C10 C11 1.38(2) .
C12 C13 1.28(3) .
C12' C13' 1.51(4) .
C13 C14 1.50(2) .
C13' C14 1.47(3) .
C14 C18 1.406(15) .
C14 C15 1.422(15) .
C15 C16 1.369(13) .
C16 C17 1.380(14) .
C17 C18 1.398(13) .
C19 C20 1.380(17) .
C19 C23 1.443(19) .
C20 C21 1.333(18) .
C21 C22 1.394(18) .
C22 C23 1.405(17) .
B1 F2' 1.16(2) .
B1 F1' 1.17(3) .
B1 F3 1.272(18) .
B1 F4 1.33(2) .
B1 F3' 1.34(3) .
B1 F2 1.392(16) .
B1 F1 1.440(17) .
B1 F4' 1.53(3) .
O1S C1S 1.20(8) 7_557
O1S C1S 1.20(8) .
C1S C2S 1.23(5) .
